data_4106744
loop_
_publ_author_name
'Torsten Beweries'
'Lee Brammer'
'Naseralla A. Jasim'
'John E. McGrady'
'Robin N. Perutz'
'Adrian C. Whitwood'

_publ_contact_author_address
;Department of Chemistry,
University of York,
Heslington,
York, YO10 5DD
UK
;
_publ_contact_author_email robin.perutz@york.ac.uk
_publ_contact_author_name 'Professor Robin N. Perutz'
_publ_section_title
;
 Energetics of Halogen Bonding of Group 10 Metal Fluoride Complexes
;
_journal_name_full 'Journal of the American Chemical Society'
_journal_page_first 14338
_journal_page_last 14348
_journal_paper_doi 10.1021/ja203320y
_journal_volume 133
_journal_year 2011
_chemical_formula_moiety 'C36 H55 F6 N Ni P2'
_chemical_formula_sum 'C36 H55 F6 N Ni P2'
_chemical_formula_weight 736.46
_space_group_crystal_system monoclinic
_space_group_IT_number 14
_space_group_name_Hall '-P 2yn'
_symmetry_cell_setting monoclinic
_symmetry_space_group_name_Hall '-P 2yn'
_symmetry_space_group_name_H-M 'P 1 21/n 1'
_atom_sites_solution_hydrogens geom
_atom_sites_solution_primary other
_atom_sites_solution_secondary difmap
_audit_creation_method SHELXL-97
_cell_angle_alpha 90.00
_cell_angle_beta 91.3446(17)
_cell_angle_gamma 90.00
_cell_formula_units_Z 4
_cell_length_a 14.5066(3)
_cell_length_b 12.3458(2)
_cell_length_c 19.7390(3)
_cell_measurement_reflns_used 8067
_cell_measurement_temperature 110.0
_cell_measurement_theta_max 29.9978
_cell_measurement_theta_min 3.0095
_cell_volume 3534.19(11)
_computing_cell_refinement
;
CrysAlisPro, Oxford Diffraction Ltd.,
Version 1.171.34.40 (release 27-08-2010 CrysAlis171 .NET)
(compiled Aug 27 2010,11:50:40)
;
_computing_data_collection
;
CrysAlisPro, Oxford Diffraction Ltd.,
Version 1.171.34.40 (release 27-08-2010 CrysAlis171 .NET)
(compiled Aug 27 2010,11:50:40)
;
_computing_data_reduction
;
CrysAlisPro, Oxford Diffraction Ltd.,
Version 1.171.34.40 (release 27-08-2010 CrysAlis171 .NET)
(compiled Aug 27 2010,11:50:40)
;
_computing_molecular_graphics
;
OLEX2: a complete structure solution, refinement and analysis program.
 Dolomanov et al., J. Appl. Cryst. (2009). 42, 339-341
;
_computing_publication_material
;
OLEX2: a complete structure solution, refinement and analysis program.
 Dolomanov et al., J. Appl. Cryst. (2009). 42, 339-341
;
_computing_structure_refinement 'SHELXL-97 (Sheldrick, 1997)'
_computing_structure_solution 'smtbx-flip (Bourhis, 2008)'
_diffrn_ambient_temperature 110.0
_diffrn_detector_area_resol_mean 16.145
_diffrn_measured_fraction_theta_full 0.996
_diffrn_measured_fraction_theta_max 0.996
_diffrn_measurement_details
;
1 omega  -51.00    1.00   1.0000   30.0000
omega____ theta____ kappa____ phi______ frames
-      -24.9830  -37.0000  -30.0000 52

2 omega    5.00   97.00   1.0000   30.0000
omega____ theta____ kappa____ phi______ frames
-       26.3892   37.0000  -90.0000 92

3 omega  -43.00   48.00   1.0000   30.0000
omega____ theta____ kappa____ phi______ frames
-       26.3892  -37.0000   90.0000 91
;
_diffrn_measurement_device_type 'SuperNova, Single source at offset), Eos'
_diffrn_measurement_method '\w scans'
_diffrn_orient_matrix_UB_11 -0.0407387
_diffrn_orient_matrix_UB_12 0.023483
_diffrn_orient_matrix_UB_13 0.0127119
_diffrn_orient_matrix_UB_21 0.0269435
_diffrn_orient_matrix_UB_22 0.031712
_diffrn_orient_matrix_UB_23 0.0229655
_diffrn_orient_matrix_UB_31 0.0023845
_diffrn_orient_matrix_UB_32 0.041716
_diffrn_orient_matrix_UB_33 -0.0245923
_diffrn_radiation_monochromator mirror
_diffrn_radiation_source 'fine-focus sealed tube'
_diffrn_radiation_type 'Mo K\a'
_diffrn_radiation_wavelength 0.7107
_diffrn_reflns_av_R_equivalents 0.0261
_diffrn_reflns_av_sigmaI/netI 0.0453
_diffrn_reflns_limit_h_max 20
_diffrn_reflns_limit_h_min -17
_diffrn_reflns_limit_k_max 16
_diffrn_reflns_limit_k_min -17
_diffrn_reflns_limit_l_max 27
_diffrn_reflns_limit_l_min -21
_diffrn_reflns_number 19381
_diffrn_reflns_theta_full 30.06
_diffrn_reflns_theta_max 30.06
_diffrn_reflns_theta_min 3.02
_exptl_absorpt_coefficient_mu 0.698
_exptl_absorpt_correction_T_max 1.0
_exptl_absorpt_correction_T_min 0.9938
_exptl_absorpt_correction_type multi-scan
_exptl_absorpt_process_details
;
CrysAlisPro, Oxford Diffraction Ltd.,
Version 1.171.34.40 (release 27-08-2010 CrysAlis171 .NET)
(compiled Aug 27 2010,11:50:40)
empirical absorption correction using spherical harmonics,
implemented in SCALE3 ABSPACK scaling algorithm.
;
_exptl_crystal_colour yellow
_exptl_crystal_density_diffrn 1.384
_exptl_crystal_description block
_exptl_crystal_F_000 1560
_exptl_crystal_size_max 0.22
_exptl_crystal_size_mid 0.1673
_exptl_crystal_size_min 0.1443
_refine_diff_density_max 0.478
_refine_diff_density_min -0.462
_refine_diff_density_rms 0.066
_refine_ls_extinction_method none
_refine_ls_goodness_of_fit_ref 1.038
_refine_ls_hydrogen_treatment constr
_refine_ls_matrix_type full
_refine_ls_number_parameters 455
_refine_ls_number_reflns 10333
_refine_ls_number_restraints 0
_refine_ls_restrained_S_all 1.038
_refine_ls_R_factor_all 0.0569
_refine_ls_R_factor_gt 0.0398
_refine_ls_shift/su_max 0.006
_refine_ls_shift/su_mean 0.000
_refine_ls_structure_factor_coef Fsqd
_refine_ls_weighting_details
;
calc w=1/[\s^2^(Fo^2^)+(0.0294P)^2^+1.8934P] where P=(Fo^2^+2Fc^2^)/3
;
_refine_ls_weighting_scheme calc
_refine_ls_wR_factor_gt 0.0831
_refine_ls_wR_factor_ref 0.0917
_reflns_number_gt 8174
_reflns_number_total 10333
_reflns_threshold_expression >2sigma(I)
_cod_data_source_file ja203320y_si_001_1.cif
_cod_data_source_block RNP1023
_cod_original_cell_volume 3534.18(12)
_cod_database_code 4106744

loop_
_space_group_symop_id
_space_group_symop_operation_xyz
1 'x, y, z'
2 '-x+1/2, y+1/2, -z+1/2'
3 '-x, -y, -z'
4 'x-1/2, -y-1/2, z-1/2'

loop_
_atom_site_label
_atom_site_type_symbol
_atom_site_fract_x
_atom_site_fract_y
_atom_site_fract_z
_atom_site_U_iso_or_equiv
_atom_site_adp_type
_atom_site_occupancy
_atom_site_symmetry_multiplicity
_atom_site_calc_flag
_atom_site_refinement_flags
_atom_site_disorder_assembly
_atom_site_disorder_group
C1 C 0.35359(12) 0.32785(13) 1.04470(8) 0.0181(3) Uani 1 1 d . . .
C2 C 0.36996(12) 0.24807(13) 1.09367(8) 0.0189(3) Uani 1 1 d . . .
C3 C 0.45306(12) 0.23604(14) 1.12912(8) 0.0197(3) Uani 1 1 d . D .
C4 C 0.52152(12) 0.30821(15) 1.11108(9) 0.0219(4) Uani 1 1 d . . .
C5 C 0.50608(12) 0.38540(15) 1.06212(9) 0.0224(4) Uani 1 1 d . . .
H5 H 0.5546 0.4332 1.0507 0.027 Uiso 1 1 calc R . .
C6 C 0.46788(13) 0.15409(16) 1.18453(9) 0.0258(4) Uani 1 1 d . . .
C7 C 0.38477(12) 0.19689(14) 0.88817(9) 0.0214(3) Uani 1 1 d . A .
H7 H 0.3757 0.1580 0.8441 0.026 Uiso 1 1 calc R . .
C8 C 0.46796(13) 0.27233(15) 0.87928(9) 0.0254(4) Uani 1 1 d . . .
H8A H 0.4659 0.3078 0.8343 0.030 Uiso 1 1 calc R . .
H8B H 0.4707 0.3286 0.9150 0.030 Uiso 1 1 calc R . .
C9 C 0.54947(14) 0.19445(17) 0.88589(10) 0.0297(4) Uani 1 1 d . . .
H9A H 0.5560 0.1508 0.8442 0.036 Uiso 1 1 calc R . .
H9B H 0.6077 0.2341 0.8953 0.036 Uiso 1 1 calc R . .
C10 C 0.52397(14) 0.12334(17) 0.94586(10) 0.0309(4) Uani 1 1 d . . .
H10B H 0.5424 0.1585 0.9892 0.037 Uiso 1 1 calc R . .
H10A H 0.5548 0.0520 0.9432 0.037 Uiso 1 1 calc R . .
C11 C 0.41821(13) 0.11018(15) 0.94046(9) 0.0244(4) Uani 1 1 d . . .
H11B H 0.3900 0.1227 0.9850 0.029 Uiso 1 1 calc R . .
H11A H 0.4016 0.0365 0.9246 0.029 Uiso 1 1 calc R . .
C12 C 0.24554(12) 0.34810(14) 0.83555(8) 0.0193(3) Uani 1 1 d . A .
H12 H 0.1789 0.3676 0.8388 0.023 Uiso 1 1 calc R . .
C13 C 0.25867(13) 0.30375(14) 0.76345(8) 0.0229(4) Uani 1 1 d . . .
H13B H 0.3144 0.2576 0.7614 0.027 Uiso 1 1 calc R . .
H13A H 0.2043 0.2613 0.7478 0.027 Uiso 1 1 calc R . .
C14 C 0.26945(14) 0.40629(15) 0.72136(9) 0.0259(4) Uani 1 1 d . . .
H14B H 0.2093 0.4425 0.7133 0.031 Uiso 1 1 calc R . .
H14A H 0.2975 0.3902 0.6773 0.031 Uiso 1 1 calc R . .
C15 C 0.33374(15) 0.47582(16) 0.76611(9) 0.0285(4) Uani 1 1 d . . .
H15B H 0.3285 0.5533 0.7537 0.034 Uiso 1 1 calc R . .
H15A H 0.3987 0.4528 0.7618 0.034 Uiso 1 1 calc R . .
C16 C 0.30024(13) 0.45623(14) 0.83845(9) 0.0238(4) Uani 1 1 d . . .
H16A H 0.2601 0.5164 0.8529 0.029 Uiso 1 1 calc R . .
H16B H 0.3533 0.4505 0.8707 0.029 Uiso 1 1 calc R . .
C17 C 0.19582(13) 0.14208(14) 0.89388(9) 0.0223(4) Uani 1 1 d . A .
H17 H 0.2195 0.1003 0.8546 0.027 Uiso 1 1 calc R . .
C18 C 0.19107(17) 0.06351(17) 0.95433(11) 0.0373(5) Uani 1 1 d . . .
H18B H 0.1878 0.1039 0.9975 0.045 Uiso 0.545(7) 1 calc PR A 1
H18A H 0.2459 0.0157 0.9562 0.045 Uiso 0.545(7) 1 calc PR A 1
H18C H 0.2298 -0.0011 0.9465 0.045 Uiso 0.455(7) 1 calc PR A 2
H18D H 0.2130 0.0995 0.9965 0.045 Uiso 0.455(7) 1 calc PR A 2
C19 C 0.0990(4) -0.0058(5) 0.9410(3) 0.0315(9) Uani 0.545(7) 1 d P A 1
H19A H 0.1133 -0.0779 0.9219 0.038 Uiso 0.545(7) 1 calc PR A 1
H19B H 0.0646 -0.0155 0.9833 0.038 Uiso 0.545(7) 1 calc PR A 1
C19A C 0.0963(5) 0.0331(6) 0.9593(4) 0.0315(9) Uani 0.455(7) 1 d P A 2
H19D H 0.0678 0.0725 0.9972 0.038 Uiso 0.455(7) 1 calc PR A 2
H19C H 0.0914 -0.0455 0.9682 0.038 Uiso 0.455(7) 1 calc PR A 2
C20 C 0.04479(14) 0.06223(17) 0.89040(10) 0.0313(4) Uani 1 1 d . . .
H20B H -0.0174 0.0768 0.9079 0.038 Uiso 0.545(7) 1 calc PR A 1
H20A H 0.0375 0.0221 0.8472 0.038 Uiso 0.545(7) 1 calc PR A 1
H20C H 0.0562 0.0082 0.8545 0.038 Uiso 0.455(7) 1 calc PR A 2
H20D H -0.0224 0.0719 0.8959 0.038 Uiso 0.455(7) 1 calc PR A 2
C21 C 0.09413(13) 0.16892(16) 0.87800(10) 0.0303(4) Uani 1 1 d . A .
H21B H 0.0716 0.2264 0.9084 0.036 Uiso 1 1 calc R . .
H21A H 0.0853 0.1927 0.8304 0.036 Uiso 1 1 calc R . .
C22 C 0.16615(12) 0.58416(14) 1.04377(9) 0.0224(4) Uani 1 1 d . A .
H22 H 0.1155 0.5760 1.0089 0.027 Uiso 1 1 calc R . .
C23 C 0.25121(13) 0.62354(15) 1.00584(9) 0.0239(4) Uani 1 1 d . A .
H23B H 0.3081 0.6139 1.0339 0.029 Uiso 1 1 calc R . .
H23A H 0.2579 0.5836 0.9627 0.029 Uiso 1 1 calc R . .
C24 C 0.23213(15) 0.74419(16) 0.99251(10) 0.0295(4) Uani 1 1 d . . .
H24A H 0.2136 0.7561 0.9445 0.035 Uiso 0.736(8) 1 calc PR B 1
H24B H 0.2878 0.7881 1.0030 0.035 Uiso 0.736(8) 1 calc PR B 1
H24D H 0.2898 0.7840 0.9834 0.035 Uiso 0.264(8) 1 calc PR B 2
H24C H 0.1883 0.7542 0.9538 0.035 Uiso 0.264(8) 1 calc PR B 2
C25 C 0.1525(3) 0.7754(3) 1.04000(19) 0.0322(8) Uani 0.736(8) 1 d P B 1
H25B H 0.1683 0.8421 1.0656 0.039 Uiso 0.736(8) 1 calc PR B 1
H25A H 0.0950 0.7883 1.0133 0.039 Uiso 0.736(8) 1 calc PR B 1
C25A C 0.1903(9) 0.7813(8) 1.0587(5) 0.0322(8) Uani 0.264(8) 1 d P B 2
H25C H 0.1462 0.8413 1.0503 0.039 Uiso 0.264(8) 1 calc PR B 2
H25D H 0.2391 0.8066 1.0908 0.039 Uiso 0.264(8) 1 calc PR B 2
C26 C 0.14057(16) 0.68234(16) 1.08745(11) 0.0348(5) Uani 1 1 d . . .
H26A H 0.0761 0.6773 1.1026 0.042 Uiso 0.736(8) 1 calc PR B 1
H26B H 0.1823 0.6888 1.1276 0.042 Uiso 0.736(8) 1 calc PR B 1
H26C H 0.0730 0.6939 1.0857 0.042 Uiso 0.264(8) 1 calc PR B 2
H26D H 0.1602 0.6701 1.1352 0.042 Uiso 0.264(8) 1 calc PR B 2
C27 C 0.06360(12) 0.40296(15) 1.09750(9) 0.0216(3) Uani 1 1 d . A .
H27 H 0.0298 0.4107 1.0530 0.026 Uiso 1 1 calc R . .
C28 C 0.05813(14) 0.28076(15) 1.11632(10) 0.0288(4) Uani 1 1 d . . .
H28A H 0.0393 0.2370 1.0763 0.035 Uiso 1 1 calc R . .
H28B H 0.1186 0.2543 1.1336 0.035 Uiso 1 1 calc R . .
C29 C -0.01473(16) 0.27325(17) 1.17169(12) 0.0382(5) Uani 1 1 d . . .
H29A H -0.0559 0.2104 1.1636 0.046 Uiso 1 1 calc R . .
H29B H 0.0152 0.2656 1.2170 0.046 Uiso 1 1 calc R . .
C30 C -0.06854(14) 0.37869(17) 1.16670(11) 0.0319(4) Uani 1 1 d . . .
H30B H -0.0979 0.3960 1.2102 0.038 Uiso 1 1 calc R . .
H30A H -0.1168 0.3749 1.1305 0.038 Uiso 1 1 calc R . .
C31 C 0.00469(13) 0.46225(15) 1.14985(10) 0.0255(4) Uani 1 1 d . . .
H31B H 0.0420 0.4821 1.1906 0.031 Uiso 1 1 calc R . .
H31A H -0.0235 0.5285 1.1302 0.031 Uiso 1 1 calc R . .
C32 C 0.23052(12) 0.47875(15) 1.16850(8) 0.0216(3) Uani 1 1 d . A .
H32 H 0.1888 0.5329 1.1897 0.026 Uiso 1 1 calc R . .
C33 C 0.23757(14) 0.38265(16) 1.21806(9) 0.0280(4) Uani 1 1 d . A .
H33B H 0.1764 0.3643 1.2361 0.034 Uiso 1 1 calc R . .
H33A H 0.2633 0.3179 1.1957 0.034 Uiso 1 1 calc R . .
C34 C 0.30305(17) 0.4239(2) 1.27453(11) 0.0398(5) Uani 1 1 d . . .
H34B H 0.2697 0.4702 1.3068 0.048 Uiso 0.558(8) 1 calc PR C 1
H34A H 0.3317 0.3627 1.2997 0.048 Uiso 0.558(8) 1 calc PR C 1
H34D H 0.2680 0.4408 1.3157 0.048 Uiso 0.442(8) 1 calc PR C 2
H34C H 0.3497 0.3680 1.2862 0.048 Uiso 0.442(8) 1 calc PR C 2
C35 C 0.3761(4) 0.4895(6) 1.2375(3) 0.0387(10) Uani 0.558(8) 1 d P C 1
H35A H 0.4301 0.4436 1.2274 0.046 Uiso 0.558(8) 1 calc PR C 1
H35B H 0.3971 0.5518 1.2653 0.046 Uiso 0.558(8) 1 calc PR C 1
C35A C 0.3490(6) 0.5234(7) 1.2492(4) 0.0387(10) Uani 0.442(8) 1 d P C 2
H35C H 0.4163 0.5197 1.2583 0.046 Uiso 0.442(8) 1 calc PR C 2
H35D H 0.3244 0.5885 1.2719 0.046 Uiso 0.442(8) 1 calc PR C 2
C36 C 0.32826(13) 0.52847(17) 1.17170(9) 0.0287(4) Uani 1 1 d . . .
H36A H 0.3637 0.5050 1.1320 0.034 Uiso 0.558(8) 1 calc PR C 1
H36B H 0.3244 0.6085 1.1713 0.034 Uiso 0.558(8) 1 calc PR C 1
H36D H 0.3284 0.6039 1.1547 0.034 Uiso 0.442(8) 1 calc PR C 2
H36C H 0.3727 0.4847 1.1460 0.034 Uiso 0.442(8) 1 calc PR C 2
F1 F 0.12910(7) 0.38361(9) 0.95692(5) 0.0276(2) Uani 1 1 d . . .
F2 F 0.29999(7) 0.17899(8) 1.10707(5) 0.0254(2) Uani 1 1 d . . .
F3 F 0.60569(8) 0.30215(10) 1.14227(6) 0.0313(3) Uani 1 1 d . . .
F4 F 0.4908(3) 0.19877(18) 1.24142(10) 0.0540(12) Uani 0.639(6) 1 d P D 1
F4A F 0.4055(4) 0.1753(4) 1.2355(2) 0.057(2) Uani 0.361(6) 1 d P D 2
F5 F 0.39995(17) 0.0858(3) 1.19368(16) 0.0506(11) Uani 0.639(6) 1 d P D 1
F5A F 0.4485(6) 0.0602(3) 1.1653(3) 0.068(3) Uani 0.361(6) 1 d P D 2
F6 F 0.53992(18) 0.0876(2) 1.16936(13) 0.0486(9) Uani 0.639(6) 1 d P D 1
F6A F 0.5463(3) 0.1550(5) 1.2162(3) 0.068(3) Uani 0.361(6) 1 d P D 2
N1 N 0.42361(10) 0.39484(12) 1.03001(7) 0.0198(3) Uani 1 1 d . . .
Ni1 Ni 0.239847(15) 0.349564(18) 1.001219(10) 0.01705(6) Uani 1 1 d . A .
P1 P 0.27263(3) 0.25842(4) 0.90750(2) 0.01817(9) Uani 1 1 d . . .
P2 P 0.18147(3) 0.45064(4) 1.08344(2) 0.01771(9) Uani 1 1 d . . .

loop_
_atom_site_aniso_label
_atom_site_aniso_U_11
_atom_site_aniso_U_22
_atom_site_aniso_U_33
_atom_site_aniso_U_23
_atom_site_aniso_U_13
_atom_site_aniso_U_12
C1 0.0191(8) 0.0215(8) 0.0137(7) -0.0018(6) -0.0005(6) 0.0051(6)
C2 0.0199(8) 0.0193(8) 0.0175(8) -0.0007(6) 0.0022(6) 0.0008(7)
C3 0.0221(8) 0.0215(8) 0.0154(7) 0.0012(6) -0.0004(6) 0.0050(7)
C4 0.0180(8) 0.0284(9) 0.0191(8) -0.0013(7) -0.0026(6) 0.0028(7)
C5 0.0211(9) 0.0263(9) 0.0199(8) -0.0004(7) 0.0014(7) -0.0018(7)
C6 0.0266(9) 0.0278(9) 0.0226(9) 0.0040(7) -0.0064(7) 0.0011(8)
C7 0.0244(9) 0.0229(8) 0.0167(8) -0.0015(7) -0.0006(7) 0.0096(7)
C8 0.0278(10) 0.0267(9) 0.0216(8) 0.0015(7) 0.0010(7) 0.0074(8)
C9 0.0252(10) 0.0332(10) 0.0308(10) 0.0046(8) 0.0018(8) 0.0080(8)
C10 0.0278(10) 0.0349(11) 0.0296(10) 0.0053(8) -0.0044(8) 0.0096(8)
C11 0.0274(10) 0.0229(8) 0.0227(9) 0.0013(7) -0.0006(7) 0.0098(7)
C12 0.0213(8) 0.0212(8) 0.0154(7) -0.0015(6) -0.0016(6) 0.0070(7)
C13 0.0300(10) 0.0236(9) 0.0149(8) -0.0011(7) -0.0043(7) 0.0030(7)
C14 0.0319(10) 0.0288(10) 0.0170(8) 0.0017(7) -0.0018(7) 0.0046(8)
C15 0.0389(11) 0.0260(9) 0.0206(9) 0.0044(7) -0.0028(8) -0.0005(8)
C16 0.0315(10) 0.0197(8) 0.0200(8) -0.0022(7) -0.0038(7) 0.0053(7)
C17 0.0265(9) 0.0224(8) 0.0181(8) -0.0027(7) -0.0015(7) 0.0052(7)
C18 0.0506(14) 0.0281(10) 0.0326(11) 0.0098(9) -0.0120(10) -0.0027(10)
C19 0.0264(12) 0.033(3) 0.036(3) 0.0103(18) 0.0104(18) 0.003(2)
C19A 0.0264(12) 0.033(3) 0.036(3) 0.0103(18) 0.0104(18) 0.003(2)
C20 0.0273(10) 0.0359(11) 0.0309(10) 0.0037(8) 0.0079(8) 0.0028(9)
C21 0.0262(10) 0.0315(10) 0.0331(10) 0.0043(8) -0.0040(8) 0.0063(8)
C22 0.0219(9) 0.0233(9) 0.0221(8) -0.0025(7) 0.0005(7) 0.0054(7)
C23 0.0261(9) 0.0241(9) 0.0214(8) -0.0003(7) 0.0036(7) 0.0036(7)
C24 0.0360(11) 0.0243(9) 0.0282(10) 0.0037(8) 0.0007(8) 0.0033(8)
C25 0.043(2) 0.0243(11) 0.0293(18) 0.0000(12) 0.0008(14) 0.0125(15)
C25A 0.043(2) 0.0243(11) 0.0293(18) 0.0000(12) 0.0008(14) 0.0125(15)
C26 0.0410(12) 0.0268(10) 0.0372(11) -0.0044(9) 0.0140(9) 0.0082(9)
C27 0.0173(8) 0.0296(9) 0.0179(8) -0.0027(7) -0.0005(6) 0.0010(7)
C28 0.0263(10) 0.0277(10) 0.0326(10) -0.0072(8) 0.0031(8) -0.0027(8)
C29 0.0336(11) 0.0326(11) 0.0489(13) -0.0004(10) 0.0128(10) -0.0071(9)
C30 0.0222(9) 0.0407(11) 0.0330(10) -0.0035(9) 0.0073(8) -0.0024(8)
C31 0.0219(9) 0.0287(9) 0.0263(9) -0.0011(7) 0.0071(7) 0.0039(7)
C32 0.0200(8) 0.0289(9) 0.0158(8) -0.0040(7) -0.0001(6) 0.0013(7)
C33 0.0297(10) 0.0349(10) 0.0192(8) -0.0001(8) -0.0013(7) 0.0022(8)
C34 0.0451(13) 0.0497(13) 0.0241(10) 0.0001(9) -0.0109(9) 0.0022(11)
C35 0.033(3) 0.047(3) 0.036(2) -0.004(2) -0.016(2) -0.0008(19)
C35A 0.033(3) 0.047(3) 0.036(2) -0.004(2) -0.016(2) -0.0008(19)
C36 0.0234(9) 0.0396(11) 0.0231(9) -0.0072(8) -0.0018(7) -0.0037(8)
F1 0.0268(6) 0.0374(6) 0.0184(5) -0.0062(4) -0.0049(4) 0.0144(5)
F2 0.0227(5) 0.0262(5) 0.0274(5) 0.0075(4) -0.0001(4) -0.0026(4)
F3 0.0216(5) 0.0401(6) 0.0316(6) 0.0055(5) -0.0097(5) -0.0002(5)
F4 0.106(4) 0.0376(12) 0.0175(10) 0.0014(9) -0.0235(13) 0.0032(15)
F4A 0.072(4) 0.062(3) 0.038(2) 0.033(2) 0.029(2) 0.035(3)
F5 0.0371(14) 0.061(2) 0.053(2) 0.0386(18) -0.0169(12) -0.0166(13)
F5A 0.145(8) 0.0169(18) 0.042(3) 0.0065(18) -0.021(3) -0.004(3)
F6 0.0517(17) 0.0428(14) 0.0512(16) 0.0150(12) -0.0022(12) 0.0254(12)
F6A 0.031(2) 0.096(6) 0.076(5) 0.064(5) -0.028(3) -0.019(3)
N1 0.0208(7) 0.0218(7) 0.0167(7) 0.0001(6) 0.0012(5) 0.0008(6)
Ni1 0.01826(11) 0.01998(11) 0.01281(10) -0.00111(8) -0.00160(8) 0.00618(9)
P1 0.0213(2) 0.0194(2) 0.01369(19) -0.00132(16) -0.00156(16) 0.00705(17)
P2 0.0168(2) 0.0221(2) 0.01419(19) -0.00235(16) 0.00017(15) 0.00301(17)

loop_
_atom_type_symbol
_atom_type_description
_atom_type_scat_dispersion_real
_atom_type_scat_dispersion_imag
_atom_type_scat_source
C C 0.0033 0.0016 'International Tables Vol C Tables 4.2.6.8 and 6.1.1.4'
H H 0.0000 0.0000 'International Tables Vol C Tables 4.2.6.8 and 6.1.1.4'
F F 0.0171 0.0103 'International Tables Vol C Tables 4.2.6.8 and 6.1.1.4'
N N 0.0061 0.0033 'International Tables Vol C Tables 4.2.6.8 and 6.1.1.4'
Ni Ni 0.3393 1.1124 'International Tables Vol C Tables 4.2.6.8 and 6.1.1.4'
P P 0.1023 0.0942 'International Tables Vol C Tables 4.2.6.8 and 6.1.1.4'

loop_
_geom_angle_atom_site_label_1
_geom_angle_atom_site_label_2
_geom_angle_atom_site_label_3
_geom_angle
C1 Ni1 P1 96.09(5)
C1 Ni1 P2 95.32(5)
C2 C1 Ni1 123.73(13)
C2 C3 C6 123.18(16)
C3 C2 C1 123.79(16)
C4 C3 C2 114.88(15)
C4 C3 C6 121.91(16)
C4 C5 H5 119.3
C5 C4 C3 121.40(16)
C5 N1 C1 120.79(15)
C7 C8 H8A 111.3
C7 C8 H8B 111.3
C7 C11 H11B 110.6
C7 C11 H11A 110.6
C7 P1 Ni1 125.95(6)
C8 C7 H7 106.2
C8 C7 C11 105.01(15)
C8 C7 P1 118.22(12)
C8 C9 H9A 111.1
C8 C9 H9B 111.1
H8A C8 H8B 109.2
C9 C8 C7 102.54(15)
C9 C8 H8A 111.3
C9 C8 H8B 111.3
C9 C10 H10B 110.7
C9 C10 H10A 110.7
C9 C10 C11 105.40(15)
H9A C9 H9B 109.1
C10 C9 C8 103.13(15)
C10 C9 H9A 111.1
C10 C9 H9B 111.1
C10 C11 C7 105.49(15)
C10 C11 H11B 110.6
C10 C11 H11A 110.6
H10B C10 H10A 108.8
C11 C7 H7 106.2
C11 C7 P1 114.14(12)
C11 C10 H10B 110.7
C11 C10 H10A 110.7
H11B C11 H11A 108.8
C12 C13 H13B 111.2
C12 C13 H13A 111.2
C12 C16 H16A 110.6
C12 C16 H16B 110.6
C12 P1 C7 105.21(8)
C12 P1 Ni1 106.97(5)
C13 C12 H12 106.6
C13 C12 C16 105.38(14)
C13 C12 P1 118.12(12)
C13 C14 H14B 111.2
C13 C14 H14A 111.2
C13 C14 C15 102.70(14)
H13B C13 H13A 109.1
C14 C13 C12 102.99(14)
C14 C13 H13B 111.2
C14 C13 H13A 111.2
C14 C15 H15B 110.9
C14 C15 H15A 110.9
C14 C15 C16 104.23(15)
H14B C14 H14A 109.1
C15 C14 H14B 111.2
C15 C14 H14A 111.2
C15 C16 C12 105.85(14)
C15 C16 H16A 110.6
C15 C16 H16B 110.6
H15B C15 H15A 108.9
C16 C12 H12 106.6
C16 C12 P1 112.94(11)
C16 C15 H15B 110.9
C16 C15 H15A 110.9
H16A C16 H16B 108.7
C17 C18 H18B 110.7
C17 C18 H18A 110.7
C17 C18 H18C 110.5
C17 C18 H18D 110.5
C17 C18 C19 105.1(2)
C17 C21 H21B 111.1
C17 C21 H21A 111.1
C17 P1 C7 100.55(8)
C17 P1 C12 103.93(8)
C17 P1 Ni1 112.13(6)
C18 C17 H17 107.4
C18 C17 P1 114.69(13)
C18 C19 H19A 111.1
C18 C19 H19B 111.1
C18 C19A H19D 110.0
C18 C19A H19C 110.0
C18 C19A C20 108.5(4)
H18B C18 H18A 108.8
H18B C18 H18C 125.4
H18B C18 H18D 21.6
H18A C18 H18C 21.2
H18A C18 H18D 89.6
H18C C18 H18D 108.7
C19 C18 H18B 110.7
C19 C18 H18A 110.7
C19 C18 H18C 91.1
C19 C18 H18D 128.9
C19 C20 C19A 22.4(2)
C19 C20 H20B 109.6
C19 C20 H20A 109.6
C19 C20 H20C 90.3
C19 C20 H20D 119.6
C19 C20 C21 110.4(3)
H19A C19 H19B 109.1
C19A C18 C17 106.2(3)
C19A C18 H18B 90.4
C19A C18 H18A 127.9
C19A C18 H18C 110.5
C19A C18 H18D 110.5
C19A C18 C19 22.0(2)
C19A C20 H20B 99.1
C19A C20 H20A 131.9
C19A C20 H20C 112.4
C19A C20 H20D 112.4
H19D C19A H19C 108.4
C20 C19 C18 103.3(3)
C20 C19 H19A 111.1
C20 C19 H19B 111.1
C20 C19A H19D 110.0
C20 C19A H19C 110.0
C20 C21 C17 103.50(15)
C20 C21 H21B 111.1
C20 C21 H21A 111.1
H20B C20 H20A 108.1
H20B C20 H20C 122.7
H20B C20 H20D 14.7
H20A C20 H20C 20.3
H20A C20 H20D 94.0
H20C C20 H20D 109.9
C21 C17 H17 107.4
C21 C17 C18 103.51(16)
C21 C17 P1 115.98(13)
C21 C20 C19A 96.9(3)
C21 C20 H20B 109.6
C21 C20 H20A 109.6
C21 C20 H20C 112.4
C21 C20 H20D 112.4
H21B C21 H21A 109.0
C22 C23 H23B 110.9
C22 C23 H23A 110.9
C22 C26 H26A 111.2
C22 C26 H26B 111.2
C22 C26 H26C 110.2
C22 C26 H26D 110.2
C22 P2 C32 105.07(8)
C22 P2 Ni1 103.66(6)
C23 C22 H22 106.4
C23 C22 C26 103.35(15)
C23 C22 P2 113.65(12)
C23 C24 H24A 110.6
C23 C24 H24B 110.6
C23 C24 H24D 111.2
C23 C24 H24C 111.2
C23 C24 C25 105.70(18)
H23B C23 H23A 108.9
C24 C23 C22 104.27(15)
C24 C23 H23B 110.9
C24 C23 H23A 110.9
C24 C25 H25B 110.4
C24 C25 H25A 110.4
C24 C25A H25C 110.5
C24 C25A H25D 110.5
C24 C25A C26 106.2(6)
H24A C24 H24B 108.7
H24A C24 H24D 87.9
H24A C24 H24C 24.2
H24B C24 H24D 22.9
H24B C24 H24C 126.8
H24D C24 H24C 109.2
C25 C24 H24A 110.6
C25 C24 H24B 110.6
C25 C24 H24D 129.1
C25 C24 H24C 87.8
C25 C26 C22 102.78(19)
C25 C26 C25A 25.0(4)
C25 C26 H26A 111.2
C25 C26 H26B 111.2
C25 C26 H26C 89.8
C25 C26 H26D 132.7
H25B C25 H25A 108.6
C25A C24 C23 102.6(4)
C25A C24 H24A 132.2
C25A C24 H24B 89.7
C25A C24 H24D 111.2
C25A C24 H24C 111.2
C25A C24 C25 24.6(4)
C25A C26 C22 107.3(4)
C25A C26 H26A 128.1
C25A C26 H26B 87.0
C25A C26 H26C 110.2
C25A C26 H26D 110.2
H25C C25A H25D 108.7
C26 C22 H22 106.4
C26 C22 P2 119.79(13)
C26 C25 C24 106.7(2)
C26 C25 H25B 110.4
C26 C25 H25A 110.4
C26 C25A H25C 110.5
C26 C25A H25D 110.5
H26A C26 H26B 109.1
H26A C26 H26C 22.9
H26A C26 H26D 87.5
H26B C26 H26C 127.1
H26B C26 H26D 24.8
H26C C26 H26D 108.5
C27 C28 H28A 110.6
C27 C28 H28B 110.6
C27 C31 H31B 111.2
C27 C31 H31A 111.2
C27 P2 C22 104.40(8)
C27 P2 C32 105.30(8)
C27 P2 Ni1 107.56(6)
C28 C27 H27 106.0
C28 C27 P2 113.57(13)
C28 C29 H29A 110.7
C28 C29 H29B 110.7
H28A C28 H28B 108.8
C29 C28 C27 105.50(15)
C29 C28 H28A 110.6
C29 C28 H28B 110.6
C29 C30 H30B 111.0
C29 C30 H30A 111.0
C29 C30 C31 103.56(16)
H29A C29 H29B 108.8
C30 C29 C28 105.21(17)
C30 C29 H29A 110.7
C30 C29 H29B 110.7
C30 C31 C27 103.02(15)
C30 C31 H31B 111.2
C30 C31 H31A 111.2
H30B C30 H30A 109.0
C31 C27 H27 106.0
C31 C27 C28 105.56(14)
C31 C27 P2 118.83(13)
C31 C30 H30B 111.0
C31 C30 H30A 111.0
H31B C31 H31A 109.1
C32 C33 H33B 111.0
C32 C33 H33A 111.0
C32 C36 C35A 100.4(3)
C32 C36 H36A 110.1
C32 C36 H36B 110.1
C32 C36 H36D 111.7
C32 C36 H36C 111.7
C32 P2 Ni1 128.60(6)
C33 C32 H32 106.4
C33 C32 C36 103.48(15)
C33 C32 P2 116.92(13)
C33 C34 H34B 110.8
C33 C34 H34A 110.8
C33 C34 H34D 110.2
C33 C34 H34C 110.2
H33B C33 H33A 109.0
C34 C33 C32 103.67(16)
C34 C33 H33B 111.0
C34 C33 H33A 111.0
C34 C35 H35A 110.7
C34 C35 H35B 110.7
C34 C35 C36 105.4(4)
C34 C35A H35C 110.4
C34 C35A H35D 110.4
C34 C35A C36 106.6(5)
H34B C34 H34A 108.9
H34B C34 H34D 23.6
H34B C34 H34C 126.5
H34A C34 H34D 88.1
H34A C34 H34C 22.3
H34D C34 H34C 108.5
C35 C34 C33 104.6(3)
C35 C34 H34B 110.8
C35 C34 H34A 110.8
C35 C34 H34D 130.9
C35 C34 H34C 90.2
C35 C36 C32 107.8(3)
C35 C36 C35A 23.3(2)
C35 C36 H36A 110.1
C35 C36 H36B 110.1
C35 C36 H36D 125.2
C35 C36 H36C 88.6
H35A C35 H35B 108.8
C35A C34 C33 107.7(3)
C35A C34 H34B 88.2
C35A C34 H34A 127.7
C35A C34 H34D 110.2
C35A C34 H34C 110.2
C35A C34 C35 23.7(3)
C35A C36 H36A 132.4
C35A C36 H36B 93.3
C35A C36 H36D 111.7
C35A C36 H36C 111.7
H35C C35A H35D 108.6
C36 C32 H32 106.4
C36 C32 P2 116.54(12)
C36 C35 H35A 110.7
C36 C35 H35B 110.7
C36 C35A H35C 110.4
C36 C35A H35D 110.4
H36A C36 H36B 108.5
H36A C36 H36D 90.1
H36A C36 H36C 22.9
H36B C36 H36D 19.7
H36B C36 H36C 125.4
H36D C36 H36C 109.5
F1 Ni1 C1 175.09(6)
F1 Ni1 P1 85.56(3)
F1 Ni1 P2 82.94(3)
F2 C2 C1 117.56(15)
F2 C2 C3 118.65(15)
F3 C4 C3 119.37(16)
F3 C4 C5 119.23(16)
F4 C6 C3 112.10(18)
F4 C6 F4A 56.5(3)
F4 C6 F5 109.5(3)
F4 C6 F6 105.4(2)
F4A C6 C3 108.4(2)
F5 C6 C3 115.97(17)
F5 C6 F4A 61.2(3)
F5 C6 F6 103.0(2)
F5A C6 C3 112.1(2)
F5A C6 F4 135.5(3)
F5A C6 F4A 104.4(4)
F5A C6 F5 44.1(3)
F5A C6 F6 62.9(4)
F5A C6 F6A 110.3(5)
F6 C6 C3 109.99(17)
F6 C6 F4A 141.6(2)
F6A C6 C3 117.3(2)
F6A C6 F4 50.5(3)
F6A C6 F4A 103.2(4)
F6A C6 F5 126.7(3)
F6A C6 F6 55.9(4)
N1 C1 C2 117.74(15)
N1 C1 Ni1 118.50(12)
N1 C5 C4 121.37(17)
N1 C5 H5 119.3
P1 C7 H7 106.2
P1 C12 H12 106.6
P1 C17 H17 107.4
P1 Ni1 P2 168.466(19)
P2 C22 H22 106.4
P2 C27 H27 106.0
P2 C32 H32 106.4

loop_
_geom_bond_atom_site_label_1
_geom_bond_atom_site_label_2
_geom_bond_distance
C1 C2 1.396(2)
C1 N1 1.347(2)
C1 Ni1 1.8613(17)
C2 C3 1.388(2)
C2 F2 1.3564(19)
C3 C4 1.387(2)
C3 C6 1.502(2)
C4 C5 1.372(2)
C4 F3 1.3566(19)
C5 H5 0.9500
C5 N1 1.346(2)
C6 F4 1.288(3)
C6 F4A 1.393(4)
C6 F5 1.313(3)
C6 F5A 1.250(5)
C6 F6 1.367(3)
C6 F6A 1.286(4)
C7 H7 1.0000
C7 C8 1.538(3)
C7 C11 1.557(2)
C7 P1 1.8433(17)
C8 H8A 0.9900
C8 H8B 0.9900
C8 C9 1.527(3)
C9 H9A 0.9900
C9 H9B 0.9900
C9 C10 1.526(3)
C10 H10B 0.9900
C10 H10A 0.9900
C10 C11 1.544(3)
C11 H11B 0.9900
C11 H11A 0.9900
C12 H12 1.0000
C12 C13 1.541(2)
C12 C16 1.553(3)
C12 P1 1.8359(17)
C13 H13B 0.9900
C13 H13A 0.9900
C13 C14 1.524(2)
C14 H14B 0.9900
C14 H14A 0.9900
C14 C15 1.532(3)
C15 H15B 0.9900
C15 H15A 0.9900
C15 C16 1.538(3)
C16 H16A 0.9900
C16 H16B 0.9900
C17 H17 1.0000
C17 C18 1.541(3)
C17 C21 1.537(3)
C17 P1 1.8338(19)
C18 H18B 0.9900
C18 H18A 0.9900
C18 H18C 0.9900
C18 H18D 0.9900
C18 C19 1.603(7)
C18 C19A 1.431(8)
C19 H19A 0.9900
C19 H19B 0.9900
C19 C20 1.511(6)
C19A H19D 0.9900
C19A H19C 0.9900
C19A C20 1.578(8)
C20 H20B 0.9900
C20 H20A 0.9900
C20 H20C 0.9900
C20 H20D 0.9900
C20 C21 1.522(3)
C21 H21B 0.9900
C21 H21A 0.9900
C22 H22 1.0000
C22 C23 1.537(2)
C22 C26 1.538(2)
C22 P2 1.8362(18)
C23 H23B 0.9900
C23 H23A 0.9900
C23 C24 1.537(3)
C24 H24A 0.9900
C24 H24B 0.9900
C24 H24D 0.9900
C24 H24C 0.9900
C24 C25 1.553(4)
C24 C25A 1.524(10)
C25 H25B 0.9900
C25 H25A 0.9900
C25 C26 1.495(4)
C25A H25C 0.9900
C25A H25D 0.9900
C25A C26 1.534(11)
C26 H26A 0.9900
C26 H26B 0.9900
C26 H26C 0.9900
C26 H26D 0.9900
C27 H27 1.0000
C27 C28 1.556(3)
C27 C31 1.541(2)
C27 P2 1.8357(18)
C28 H28A 0.9900
C28 H28B 0.9900
C28 C29 1.541(3)
C29 H29A 0.9900
C29 H29B 0.9900
C29 C30 1.520(3)
C30 H30B 0.9900
C30 H30A 0.9900
C30 C31 1.523(3)
C31 H31B 0.9900
C31 H31A 0.9900
C32 H32 1.0000
C32 C33 1.539(3)
C32 C36 1.545(3)
C32 P2 1.8413(17)
C33 H33B 0.9900
C33 H33A 0.9900
C33 C34 1.535(3)
C34 H34B 0.9900
C34 H34A 0.9900
C34 H34D 0.9900
C34 H34C 0.9900
C34 C35 1.533(7)
C34 C35A 1.489(9)
C35 H35A 0.9900
C35 H35B 0.9900
C35 C36 1.535(6)
C35A H35C 0.9900
C35A H35D 0.9900
C35A C36 1.554(8)
C36 H36A 0.9900
C36 H36B 0.9900
C36 H36D 0.9900
C36 H36C 0.9900
F1 Ni1 1.8591(10)
Ni1 P1 2.2262(5)
Ni1 P2 2.2299(5)

loop_
_geom_torsion_atom_site_label_1
_geom_torsion_atom_site_label_2
_geom_torsion_atom_site_label_3
_geom_torsion_atom_site_label_4
_geom_torsion
C1 C2 C3 C4 -1.8(2)
C1 C2 C3 C6 176.27(16)
C1 Ni1 P1 C7 -3.81(9)
C1 Ni1 P1 C12 -127.88(8)
C1 Ni1 P1 C17 118.81(8)
C1 Ni1 P2 C22 114.49(8)
C1 Ni1 P2 C27 -135.31(8)
C1 Ni1 P2 C32 -7.95(9)
C2 C1 N1 C5 -0.6(2)
C2 C1 Ni1 F1 152.1(6)
C2 C1 Ni1 P1 -98.60(14)
C2 C1 Ni1 P2 83.12(14)
C2 C3 C4 C5 0.5(3)
C2 C3 C4 F3 -179.20(15)
C2 C3 C6 F4 -120.3(3)
C2 C3 C6 F4A -59.8(4)
C2 C3 C6 F5 6.5(3)
C2 C3 C6 F5A 54.8(5)
C2 C3 C6 F6 122.8(2)
C2 C3 C6 F6A -176.1(4)
C3 C4 C5 N1 0.6(3)
C4 C3 C6 F4 57.6(3)
C4 C3 C6 F4A 118.1(3)
C4 C3 C6 F5 -175.6(3)
C4 C3 C6 F5A -127.3(5)
C4 C3 C6 F6 -59.3(3)
C4 C3 C6 F6A 1.8(5)
C4 C5 N1 C1 -0.5(3)
C6 C3 C4 C5 -177.52(17)
C6 C3 C4 F3 2.8(3)
C7 C8 C9 C10 -43.34(18)
C8 C7 C11 C10 -13.17(18)
C8 C7 P1 C12 60.15(15)
C8 C7 P1 C17 167.87(13)
C8 C7 P1 Ni1 -64.66(15)
C8 C9 C10 C11 35.3(2)
C9 C10 C11 C7 -13.5(2)
C11 C7 C8 C9 34.77(17)
C11 C7 P1 C12 -175.62(13)
C11 C7 P1 C17 -67.90(14)
C11 C7 P1 Ni1 59.57(15)
C12 C13 C14 C15 43.10(18)
C13 C12 C16 C15 5.91(18)
C13 C12 P1 C7 46.10(16)
C13 C12 P1 C17 -59.14(15)
C13 C12 P1 Ni1 -177.92(12)
C13 C14 C15 C16 -39.54(18)
C14 C15 C16 C12 20.53(19)
C16 C12 C13 C14 -30.19(18)
C16 C12 P1 C7 -77.45(13)
C16 C12 P1 C17 177.31(12)
C16 C12 P1 Ni1 58.53(12)
C17 C18 C19 C20 -18.7(4)
C17 C18 C19A C20 17.1(5)
C18 C17 C21 C20 -37.11(19)
C18 C17 P1 C7 82.29(15)
C18 C17 P1 C12 -168.98(14)
C18 C17 P1 Ni1 -53.80(15)
C18 C19 C20 C19A -60.5(10)
C18 C19 C20 C21 -4.7(4)
C18 C19A C20 C19 89.7(11)
C18 C19A C20 C21 -38.9(5)
C19 C18 C19A C20 -73.3(12)
C19 C20 C21 C17 26.2(3)
C19A C18 C19 C20 77.2(12)
C19A C20 C21 C17 44.7(3)
C21 C17 C18 C19 34.7(3)
C21 C17 C18 C19A 11.9(4)
C21 C17 P1 C7 -157.05(14)
C21 C17 P1 C12 -48.32(15)
C21 C17 P1 Ni1 66.87(14)
C22 C23 C24 C25 15.5(3)
C22 C23 C24 C25A 40.7(6)
C23 C22 C26 C25 42.0(3)
C23 C22 C26 C25A 16.5(5)
C23 C22 P2 C27 -160.55(13)
C23 C22 P2 C32 88.88(14)
C23 C22 P2 Ni1 -48.03(13)
C23 C24 C25 C26 10.6(3)
C23 C24 C25A C26 -30.0(8)
C24 C25 C26 C22 -32.3(3)
C24 C25 C26 C25A 71.4(10)
C24 C25A C26 C22 8.5(8)
C24 C25A C26 C25 -74.5(10)
C25 C24 C25A C26 70.2(11)
C25A C24 C25 C26 -75.5(11)
C26 C22 C23 C24 -35.28(19)
C26 C22 P2 C27 76.69(17)
C26 C22 P2 C32 -33.87(17)
C26 C22 P2 Ni1 -170.79(14)
C27 C28 C29 C30 17.5(2)
C28 C27 C31 C30 -30.48(19)
C28 C27 P2 C22 167.39(12)
C28 C27 P2 C32 -82.22(14)
C28 C27 P2 Ni1 57.69(13)
C28 C29 C30 C31 -36.8(2)
C29 C30 C31 C27 41.6(2)
C31 C27 C28 C29 8.1(2)
C31 C27 P2 C22 -67.57(15)
C31 C27 P2 C32 42.83(16)
C31 C27 P2 Ni1 -177.26(12)
C32 C33 C34 C35 -38.8(3)
C32 C33 C34 C35A -14.3(4)
C33 C32 C36 C35 -19.6(3)
C33 C32 C36 C35A -42.3(4)
C33 C32 P2 C22 171.10(13)
C33 C32 P2 C27 61.19(15)
C33 C32 P2 Ni1 -67.03(15)
C33 C34 C35 C36 26.3(5)
C33 C34 C35A C36 -12.5(6)
C34 C35 C36 C32 -4.0(5)
C34 C35 C36 C35A 70.5(12)
C34 C35A C36 C32 33.8(5)
C34 C35A C36 C35 -77.4(12)
C35 C34 C35A C36 73.5(11)
C35A C34 C35 C36 -74.7(11)
C36 C32 C33 C34 35.58(19)
C36 C32 P2 C22 -65.83(15)
C36 C32 P2 C27 -175.74(14)
C36 C32 P2 Ni1 56.04(16)
F1 Ni1 P1 C7 171.54(8)
F1 Ni1 P1 C12 47.47(7)
F1 Ni1 P1 C17 -65.84(7)
F1 Ni1 P2 C22 -60.89(7)
F1 Ni1 P2 C27 49.31(7)
F1 Ni1 P2 C32 176.66(9)
F2 C2 C3 C4 178.44(15)
F2 C2 C3 C6 -3.5(2)
F3 C4 C5 N1 -179.70(15)
N1 C1 C2 C3 1.9(2)
N1 C1 C2 F2 -178.35(14)
N1 C1 Ni1 F1 -25.6(8)
N1 C1 Ni1 P1 83.69(13)
N1 C1 Ni1 P2 -94.59(12)
Ni1 C1 C2 C3 -175.87(13)
Ni1 C1 C2 F2 3.9(2)
Ni1 C1 N1 C5 177.21(12)
P1 C7 C8 C9 163.41(12)
P1 C7 C11 C10 -144.22(13)
P1 C12 C13 C14 -157.44(13)
P1 C12 C16 C15 136.24(13)
P1 C17 C18 C19 162.0(3)
P1 C17 C18 C19A 139.2(3)
P1 C17 C21 C20 -163.62(13)
P1 Ni1 P2 C22 -56.93(12)
P1 Ni1 P2 C27 53.27(12)
P1 Ni1 P2 C32 -179.38(11)
P2 C22 C23 C24 -166.68(12)
P2 C22 C26 C25 169.6(2)
P2 C22 C26 C25A 144.1(5)
P2 C27 C28 C29 140.00(15)
P2 C27 C31 C30 -159.32(13)
P2 C32 C33 C34 165.14(14)
P2 C32 C36 C35 -149.3(3)
P2 C32 C36 C35A -172.1(3)
P2 Ni1 P1 C7 167.60(11)
P2 Ni1 P1 C12 43.53(12)
P2 Ni1 P1 C17 -69.78(12)
